data_7127234
loop_
_publ_author_name
'Iwami, Hikaru'
'Xing, Junfei'
'Nakanishi, Ryo'
'Horii, Yoji'
'Katoh, Keiichi'
'Breedlove, Brian K.'
'Kawachi, Kazuhiko'
'Kasama, Yasuhiko'
'Kwon, Eunsang'
'Yamashita, Masahiro'

_publ_section_title
;
 Cocrystals of Li<sup>+</sup> encapsulated fullerenes and Tb(iii)
 double-decker single molecule magnet in a quasi-kagome lattice.
;
_journal_issue 84
_journal_name_full 'Chemical communications (Cambridge, England)'
_journal_page_first 12785
_journal_page_last 12788
_journal_paper_doi 10.1039/d0cc04349d
_journal_volume 56
_journal_year 2020
_chemical_formula_moiety 'C68 H60 N12 Tb, C16 H36 N'
_chemical_formula_sum 'C84 H96 N13 Tb'
_chemical_formula_weight 1446.67
_space_group_crystal_system monoclinic
_space_group_IT_number 14
_space_group_name_Hall '-P 2yn'
_space_group_name_H-M_alt 'P 1 21/n 1'
_atom_sites_solution_hydrogens geom
_atom_sites_solution_primary dual
_audit_creation_date 2018-10-01
_audit_creation_method
;
Olex2 1.2
(compiled 2018.05.29 svn.r3508 for OlexSys, GUI svn.r5506)
;
_audit_update_record
;
2020-06-16 deposited with the CCDC.	2020-09-14 downloaded from the CCDC.
;
_cell_angle_alpha 90
_cell_angle_beta 104.777(5)
_cell_angle_gamma 90
_cell_formula_units_Z 4
_cell_length_a 14.9131(7)
_cell_length_b 23.0259(9)
_cell_length_c 21.9427(10)
_cell_measurement_reflns_used 15939
_cell_measurement_temperature 100.1500
_cell_measurement_theta_max 27.4739
_cell_measurement_theta_min 2.9867
_cell_volume 7285.6(6)
_computing_cell_refinement 'CrystalClear (Rigaku Inc., 2008)'
_computing_data_collection 'CrystalClear (Rigaku Inc., 2008)'
_computing_data_reduction 'CrystalClear (Rigaku Inc., 2008)'
_computing_molecular_graphics 'Olex2 (Dolomanov et al., 2009)'
_computing_publication_material 'Olex2 (Dolomanov et al., 2009)'
_computing_structure_refinement 'ShelXL (Sheldrick, 2015)'
_computing_structure_solution 'ShelXT (Sheldrick, 2015)'
_diffrn_ambient_temperature 100.1500
_diffrn_detector_area_resol_mean 28.5714
_diffrn_measured_fraction_theta_full 0.999
_diffrn_measured_fraction_theta_max 0.892
_diffrn_measurement_details
;
scan:
	Number of images: 360
	           Slice: -110.0000 - 70.0000
	     Image width: 0.5000
	        Exp time: 10.0000
	   Rotation axis: Omega
	           Omega: 0.0000
	             Chi: 45.0000
	             Phi: 0.0000
	             XTD: 45.6880
	          2theta: -19.9037
scan:
	Number of images: 360
	           Slice: -110.0000 - 70.0000
	     Image width: 0.5000
	        Exp time: 10.0000
	   Rotation axis: Omega
	           Omega: 0.0000
	             Chi: 45.0000
	             Phi: 90.0000
	             XTD: 45.6880
	          2theta: -19.9037
;
_diffrn_measurement_device
;
Saturn724+ (4x4 bin mode)
;
_diffrn_measurement_device_details
;
AFC10: Fixed Chi 2 circle
;
_diffrn_measurement_method dtprofit.ref
_diffrn_orient_matrix_type d*Trek
_diffrn_orient_matrix_UB_11 -0.0486
_diffrn_orient_matrix_UB_12 0.0488
_diffrn_orient_matrix_UB_13 -0.0010
_diffrn_orient_matrix_UB_21 0.0081
_diffrn_orient_matrix_UB_22 0.0072
_diffrn_orient_matrix_UB_23 -0.0418
_diffrn_orient_matrix_UB_31 -0.0394
_diffrn_orient_matrix_UB_32 -0.0225
_diffrn_orient_matrix_UB_33 -0.0116
_diffrn_radiation_detector CCD
_diffrn_radiation_monochromator Confocal
_diffrn_radiation_source 'Rotating Anode'
_diffrn_radiation_type MoK\a
_diffrn_radiation_wavelength 0.71073
_diffrn_reflns_av_R_equivalents 0.0891
_diffrn_reflns_av_unetI/netI 0.1194
_diffrn_reflns_Laue_measured_fraction_full 0.999
_diffrn_reflns_Laue_measured_fraction_max 0.892
_diffrn_reflns_limit_h_max 21
_diffrn_reflns_limit_h_min -15
_diffrn_reflns_limit_k_max 26
_diffrn_reflns_limit_k_min -30
_diffrn_reflns_limit_l_max 29
_diffrn_reflns_limit_l_min -30
_diffrn_reflns_number 64104
_diffrn_reflns_point_group_measured_fraction_full 0.999
_diffrn_reflns_point_group_measured_fraction_max 0.892
_diffrn_reflns_theta_full 25.242
_diffrn_reflns_theta_max 30.697
_diffrn_reflns_theta_min 1.920
_diffrn_source_current 40.0000
_diffrn_source_power 2.0000
_diffrn_source_voltage 50.0000
_exptl_absorpt_coefficient_mu 1.024
_exptl_absorpt_correction_T_max 1.0000
_exptl_absorpt_correction_T_min 0.8552
_exptl_absorpt_correction_type multi-scan
_exptl_crystal_colour black
_exptl_crystal_density_diffrn 1.286
_exptl_crystal_description plate
_exptl_crystal_F_000 2880
_refine_diff_density_max 5.081
_refine_diff_density_min -4.934
_refine_diff_density_rms 0.177
_refine_ls_extinction_method none
_refine_ls_goodness_of_fit_ref 1.185
_refine_ls_hydrogen_treatment constr
_refine_ls_matrix_type full
_refine_ls_number_parameters 917
_refine_ls_number_reflns 20186
_refine_ls_number_restraints 15
_refine_ls_restrained_S_all 1.186
_refine_ls_R_factor_all 0.1572
_refine_ls_R_factor_gt 0.1001
_refine_ls_shift/su_max 0.001
_refine_ls_shift/su_mean 0.000
_refine_ls_structure_factor_coef Fsqd
_refine_ls_weighting_details 'w=1/[\s^2^(Fo^2^)+79.4381P] where P=(Fo^2^+2Fc^2^)/3'
_refine_ls_weighting_scheme calc
_refine_ls_wR_factor_gt 0.1691
_refine_ls_wR_factor_ref 0.1875
_reflns_Friedel_coverage 0.000
_reflns_number_gt 13112
_reflns_number_total 20186
_reflns_threshold_expression 'I > 2\s(I)'
_cod_data_source_file d0cc04349d2.cif
_cod_data_source_block TbPcOEP_TBA
_cod_depositor_comments
;
The following automatic conversions were performed:

data item '_exptl_absorpt_correction_type' value 'Multi-scan' was
changed to 'multi-scan' in accordance with the
/home/data/users/saulius/crontab/automatic-downloads/rss-feeds/RSC/lib/dictionaries/cif_core.dic
dictionary named 'cif_core.dic' version 2.4.2 last updated on
2011-04-26.

Automatic conversion script
Id: cif_fix_values 7556 2019-12-06 15:28:31Z antanas 

 Adding full bibliography for 7127230--7127236.cif.
;
_cod_database_code 7127234
_shelxl_version_number 2014-3
_shelx_space_group_comment
;
The symmetry employed for this shelxl refinement is uniquely defined
by the following loop, which should always be used as a source of
symmetry information in preference to the above space-group names.
They are only intended as comments.
;

loop_
_space_group_symop_operation_xyz
'x, y, z'
'-x+1/2, y+1/2, -z+1/2'
'-x, -y, -z'
'x-1/2, -y-1/2, z-1/2'

loop_
_atom_site_label
_atom_site_type_symbol
_atom_site_fract_x
_atom_site_fract_y
_atom_site_fract_z
_atom_site_U_iso_or_equiv
_atom_site_adp_type
_atom_site_occupancy
_atom_site_site_symmetry_order
_atom_site_calc_flag
_atom_site_refinement_flags_posn
_atom_site_refinement_flags_adp
_atom_site_refinement_flags_occupancy
_atom_site_disorder_assembly
_atom_site_disorder_group
Tb1 Tb 0.45900(2) 0.25561(2) 0.67394(2) 0.01532(8) Uani 1 1 d . . . . .
N12 N 0.3001(4) 0.2661(2) 0.6824(3) 0.0181(12) Uani 1 1 d . . . . .
N11 N 0.3706(4) 0.1752(3) 0.6156(3) 0.0200(12) Uani 1 1 d . . . . .
N9 N 0.4065(4) 0.3529(2) 0.6364(3) 0.0187(12) Uani 1 1 d . . . . .
N8 N 0.5723(4) 0.3888(3) 0.7660(3) 0.0229(13) Uani 1 1 d . . . . .
N10 N 0.4731(4) 0.2616(2) 0.5658(3) 0.0186(12) Uani 1 1 d . . . . .
N6 N 0.4103(4) 0.2350(3) 0.8342(3) 0.0234(13) Uani 1 1 d . . . . .
N2 N 0.7006(4) 0.2550(3) 0.6457(3) 0.0211(12) Uani 1 1 d . . . . .
N4 N 0.5431(4) 0.1004(3) 0.7171(3) 0.0245(14) Uani 1 1 d . . . . .
N3 N 0.5923(4) 0.1906(3) 0.6787(3) 0.0209(13) Uani 1 1 d . . . . .
N7 N 0.4852(4) 0.3024(3) 0.7786(3) 0.0223(13) Uani 1 1 d . . . . .
N1 N 0.6069(4) 0.3107(3) 0.7010(3) 0.0224(13) Uani 1 1 d . . . . .
C24 C 0.4318(5) 0.1872(3) 0.8079(3) 0.0232(16) Uani 1 1 d . . . . .
C36 C 0.4485(5) 0.3877(3) 0.6013(3) 0.0189(14) Uani 1 1 d . . . . .
N5 N 0.4735(4) 0.1822(3) 0.7588(3) 0.0230(13) Uani 1 1 d . . . . .
C31 C 0.4781(5) 0.3823(3) 0.8422(4) 0.0253(16) Uani 1 1 d . . . . .
C33 C 0.3597(5) 0.3897(3) 0.6666(3) 0.0178(14) Uani 1 1 d . . . . .
C1 C 0.6176(5) 0.3657(3) 0.7268(4) 0.0241(16) Uani 1 1 d . . . . .
C9 C 0.6642(5) 0.2032(3) 0.6529(3) 0.0213(16) Uani 1 1 d . . . . .
C63 C 0.2680(5) 0.3146(3) 0.7079(3) 0.0195(14) Uani 1 1 d . . . . .
N13 N 0.1836(5) 0.2860(3) 0.4621(3) 0.0373(17) Uani 1 1 d . U . . .
C16 C 0.5909(5) 0.1314(3) 0.6849(4) 0.0215(15) Uani 1 1 d . . . . .
C17 C 0.4931(5) 0.1248(3) 0.7531(4) 0.0255(16) Uani 1 1 d . . . . .
C26 C 0.4284(5) 0.3377(3) 0.8605(3) 0.0261(17) Uani 1 1 d . . . . .
C45 C 0.4881(5) 0.2149(3) 0.5308(4) 0.0217(15) Uani 1 1 d . . . . .
C35 C 0.4296(5) 0.4486(3) 0.6109(3) 0.0216(15) Uani 1 1 d . . . . .
C34 C 0.3749(5) 0.4498(3) 0.6518(4) 0.0212(15) Uani 1 1 d . . . . .
C64 C 0.2981(5) 0.3712(3) 0.7010(3) 0.0223(15) Uani 1 1 d . . . . .
H64 H 0.2740 0.4001 0.7218 0.027 Uiso 1 1 calc R . . . .
C37 C 0.4943(5) 0.3671(3) 0.5578(3) 0.0233(16) Uani 1 1 d . . . . .
H37 H 0.5226 0.3951 0.5386 0.028 Uiso 1 1 calc R . . . .
C32 C 0.5144(5) 0.3587(3) 0.7910(3) 0.0246(16) Uani 1 1 d . . . . .
C2 C 0.6925(5) 0.3959(3) 0.7088(4) 0.0244(16) Uani 1 1 d . . . . .
C51 C 0.4027(5) 0.1390(3) 0.5753(3) 0.0228(16) Uani 1 1 d . . . . .
C44 C 0.5317(5) 0.2337(3) 0.4817(3) 0.0206(15) Uani 1 1 d . . . . .
C25 C 0.4371(5) 0.2876(3) 0.8219(3) 0.0242(16) Uani 1 1 d . . . . .
C60 C 0.2464(5) 0.2210(3) 0.6948(4) 0.0215(15) Uani 1 1 d . . . . .
C62 C 0.1977(5) 0.2984(3) 0.7400(4) 0.0243(16) Uani 1 1 d . . . . .
C54 C 0.3067(5) 0.1430(3) 0.6359(3) 0.0216(15) Uani 1 1 d . . . . .
C8 C 0.6754(5) 0.3033(3) 0.6704(4) 0.0232(16) Uani 1 1 d . . . . .
C18 C 0.4614(5) 0.0903(3) 0.7994(4) 0.0276(17) Uani 1 1 d . . . . .
C27 C 0.3865(6) 0.3444(4) 0.9100(4) 0.034(2) Uani 1 1 d . . . . .
H27 H 0.3517 0.3149 0.9217 0.041 Uiso 1 1 calc R . . . .
C15 C 0.6605(5) 0.1043(3) 0.6577(4) 0.0260(16) Uani 1 1 d . . . . .
C7 C 0.7283(5) 0.3567(3) 0.6728(4) 0.0260(16) Uani 1 1 d . . . . .
C55 C 0.2512(5) 0.1643(3) 0.6733(4) 0.0233(16) Uani 1 1 d . . . . .
H55 H 0.2127 0.1374 0.6855 0.028 Uiso 1 1 calc R . . . .
C52 C 0.3592(5) 0.0820(3) 0.5725(3) 0.0227(15) Uani 1 1 d . . . . .
C46 C 0.4593(5) 0.1585(3) 0.5380(3) 0.0220(15) Uani 1 1 d . . . . .
H46 H 0.4806 0.1301 0.5149 0.026 Uiso 1 1 calc R . . . .
C78 C 0.2131(6) 0.3883(4) 0.5112(4) 0.0336(19) Uani 1 1 d . . . . .
H78A H 0.1462 0.3893 0.4952 0.040 Uiso 1 1 calc R . . . .
H78B H 0.2275 0.4022 0.5543 0.040 Uiso 1 1 calc R . . . .
C38 C 0.3384(6) 0.5026(3) 0.6777(4) 0.0283(17) Uani 1 1 d . . . . .
H38A H 0.2813 0.4926 0.6886 0.034 Uiso 1 1 calc R . . . .
H38B H 0.3244 0.5324 0.6454 0.034 Uiso 1 1 calc R . . . .
C43 C 0.5407(5) 0.2924(3) 0.4869(3) 0.0229(16) Uani 1 1 d . . . . .
C3 C 0.7307(5) 0.4507(3) 0.7230(4) 0.0292(17) Uani 1 1 d . . . . .
H3 H 0.7064 0.4765 0.7472 0.035 Uiso 1 1 calc R . . . .
C53 C 0.2996(5) 0.0849(3) 0.6093(4) 0.0239(16) Uani 1 1 d . . . . .
C10 C 0.7074(5) 0.1502(3) 0.6379(3) 0.0231(15) Uani 1 1 d . . . . .
C61 C 0.1831(5) 0.2406(3) 0.7309(3) 0.0254(15) Uani 1 1 d . . . . .
C23 C 0.4230(5) 0.1298(4) 0.8338(4) 0.0276(17) Uani 1 1 d . . . . .
C49 C 0.5590(6) 0.1945(3) 0.4344(4) 0.0281(18) Uani 1 1 d . . . . .
H49A H 0.5121 0.1646 0.4215 0.034 Uiso 1 1 calc R . . . .
H49B H 0.5606 0.2171 0.3974 0.034 Uiso 1 1 calc R . . . .
C56 C 0.3782(6) 0.0308(3) 0.5348(4) 0.0307(18) Uani 1 1 d . . . . .
H56A H 0.3217 0.0083 0.5207 0.037 Uiso 1 1 calc R . . . .
H56B H 0.3953 0.0450 0.4977 0.037 Uiso 1 1 calc R . . . .
C42 C 0.5035(5) 0.3092(3) 0.5392(3) 0.0213(15) Uani 1 1 d . . . . .
C77 C 0.2442(6) 0.3252(4) 0.5122(4) 0.0325(19) Uani 1 1 d . . . . .
H77A H 0.2461 0.3091 0.5534 0.039 Uiso 1 1 calc R . . . .
H77B H 0.3069 0.3244 0.5071 0.039 Uiso 1 1 calc R . . . .
C58 C 0.2345(6) 0.0381(3) 0.6199(4) 0.0293(18) Uani 1 1 d . . . . .
H58A H 0.2219 0.0117 0.5842 0.035 Uiso 1 1 calc R . . . .
H58B H 0.1763 0.0558 0.6218 0.035 Uiso 1 1 calc R . . . .
C30 C 0.4927(6) 0.4353(4) 0.8743(4) 0.034(2) Uani 1 1 d . . . . .
H30 H 0.5284 0.4646 0.8632 0.041 Uiso 1 1 calc R . . . .
C19 C 0.4683(5) 0.0316(4) 0.8141(4) 0.0323(19) Uani 1 1 d . . . . .
H19 H 0.4935 0.0054 0.7908 0.039 Uiso 1 1 calc R . . . .
C6 C 0.8045(6) 0.3715(4) 0.6505(4) 0.0311(18) Uani 1 1 d . . . . .
H6 H 0.8301 0.3451 0.6276 0.037 Uiso 1 1 calc R . . . .
C11 C 0.7848(6) 0.1399(4) 0.6143(4) 0.0318(19) Uani 1 1 d . . . . .
H11 H 0.8170 0.1703 0.6016 0.038 Uiso 1 1 calc R . . . .
C40 C 0.4624(6) 0.4993(3) 0.5796(4) 0.0281(18) Uani 1 1 d . . . . .
H40A H 0.4240 0.5328 0.5824 0.034 Uiso 1 1 calc R . . . .
H40B H 0.4539 0.4905 0.5352 0.034 Uiso 1 1 calc R . . . .
C28 C 0.3996(7) 0.3978(4) 0.9409(4) 0.042(2) Uani 1 1 d . . . . .
H28 H 0.3728 0.4040 0.9742 0.051 Uiso 1 1 calc R . . . .
C73 C 0.2286(6) 0.2260(4) 0.4709(4) 0.039(2) Uani 1 1 d . . . . .
H73A H 0.2898 0.2285 0.4633 0.046 Uiso 1 1 calc R . . . .
H73B H 0.2361 0.2136 0.5141 0.046 Uiso 1 1 calc R . . . .
C5 C 0.8411(6) 0.4270(4) 0.6636(4) 0.035(2) Uani 1 1 d . . . . .
H5 H 0.8903 0.4385 0.6474 0.042 Uiso 1 1 calc R . . . .
C47 C 0.5823(6) 0.3324(3) 0.4478(4) 0.0320(19) Uani 1 1 d . . . . .
H47A H 0.5471 0.3683 0.4410 0.038 Uiso 1 1 calc R . . . .
H47B H 0.5774 0.3147 0.4070 0.038 Uiso 1 1 calc R . . . .
C70 C 0.2727(7) 0.3096(4) 0.3791(4) 0.044(2) Uani 1 1 d . . . . .
H70A H 0.3194 0.3280 0.4125 0.052 Uiso 1 1 calc R . . . .
H70B H 0.2923 0.2700 0.3748 0.052 Uiso 1 1 calc R . . . .
C79 C 0.2543(7) 0.4310(4) 0.4727(4) 0.036(2) Uani 1 1 d . . . . .
H79A H 0.3213 0.4273 0.4845 0.043 Uiso 1 1 calc R . . . .
H79B H 0.2324 0.4213 0.4284 0.043 Uiso 1 1 calc R . . . .
C14 C 0.6879(6) 0.0470(4) 0.6538(4) 0.0320(19) Uani 1 1 d . . . . .
H14 H 0.6567 0.0165 0.6671 0.038 Uiso 1 1 calc R . . . .
C4 C 0.8060(6) 0.4660(4) 0.7003(4) 0.034(2) Uani 1 1 d . . . . .
H4 H 0.8332 0.5024 0.7096 0.041 Uiso 1 1 calc R . . . .
C29 C 0.4512(7) 0.4420(4) 0.9237(4) 0.042(2) Uani 1 1 d . . . . .
H29 H 0.4582 0.4769 0.9457 0.050 Uiso 1 1 calc R . . . .
C22 C 0.3920(6) 0.1117(4) 0.8851(4) 0.035(2) Uani 1 1 d . . . . .
H22 H 0.3673 0.1378 0.9087 0.042 Uiso 1 1 calc R . . . .
C67 C 0.1526(6) 0.3392(3) 0.7774(4) 0.0331(19) Uani 1 1 d . . . . .
H67A H 0.1966 0.3693 0.7958 0.040 Uiso 1 1 calc R . . . .
H67B H 0.1378 0.3177 0.8116 0.040 Uiso 1 1 calc R . . . .
C69 C 0.1807(7) 0.3091(4) 0.3968(4) 0.041(2) Uani 1 1 d . . . . .
H69A H 0.1372 0.2857 0.3660 0.050 Uiso 1 1 calc R . . . .
H69B H 0.1568 0.3484 0.3937 0.050 Uiso 1 1 calc R . . . .
C48 C 0.6836(6) 0.3465(4) 0.4781(5) 0.048(3) Uani 1 1 d . . . . .
H48A H 0.6888 0.3649 0.5181 0.073 Uiso 1 1 calc GR . . . .
H48B H 0.7067 0.3721 0.4512 0.073 Uiso 1 1 calc GR . . . .
H48C H 0.7191 0.3112 0.4843 0.073 Uiso 1 1 calc GR . . . .
C20 C 0.4364(7) 0.0135(4) 0.8649(5) 0.043(2) Uani 1 1 d . . . . .
H20 H 0.4397 -0.0256 0.8760 0.052 Uiso 1 1 calc R . . . .
C65 C 0.1185(6) 0.2025(3) 0.7552(4) 0.0319(19) Uani 1 1 d . . . . .
H65C H 0.0712 0.2264 0.7660 0.038 Uiso 0.529(17) 1 calc R . P A 1
H65D H 0.0879 0.1758 0.7223 0.038 Uiso 0.529(17) 1 calc R . P A 1
H65A H 0.1506 0.1670 0.7717 0.038 Uiso 0.471(17) 1 calc R . P A -1
H65B H 0.1013 0.2222 0.7896 0.038 Uiso 0.471(17) 1 calc R . P A -1
C12 C 0.8114(6) 0.0828(4) 0.6106(4) 0.038(2) Uani 1 1 d . . . . .
H12 H 0.8627 0.0746 0.5953 0.046 Uiso 1 1 calc R . . . .
C41 C 0.5635(6) 0.5152(4) 0.6079(4) 0.036(2) Uani 1 1 d . . . . .
H41A H 0.5735 0.5219 0.6523 0.055 Uiso 1 1 calc GR . . . .
H41B H 0.5783 0.5498 0.5880 0.055 Uiso 1 1 calc GR . . . .
H41C H 0.6025 0.4840 0.6011 0.055 Uiso 1 1 calc GR . . . .
C75 C 0.2292(7) 0.1269(4) 0.4209(5) 0.052(3) Uani 1 1 d . . . . .
H75A H 0.2610 0.1138 0.4629 0.062 Uiso 1 1 calc R . . . .
H75B H 0.1875 0.0961 0.4010 0.062 Uiso 1 1 calc R . . . .
C82 C 0.0750(7) 0.2633(5) 0.5320(5) 0.055(3) Uani 1 1 d . U . . .
H82A H 0.1195 0.2834 0.5653 0.065 Uiso 1 1 calc R . . . .
H82B H 0.0862 0.2219 0.5368 0.065 Uiso 1 1 calc R . . . .
C57 C 0.4541(7) -0.0081(4) 0.5714(5) 0.048(3) Uani 1 1 d . . . . .
H57A H 0.5116 0.0129 0.5821 0.072 Uiso 1 1 calc GR . . . .
H57B H 0.4599 -0.0413 0.5462 0.072 Uiso 1 1 calc GR . . . .
H57C H 0.4391 -0.0207 0.6093 0.072 Uiso 1 1 calc GR . . . .
C13 C 0.7630(6) 0.0370(4) 0.6295(4) 0.039(2) Uani 1 1 d . . . . .
H13 H 0.7819 -0.0010 0.6255 0.046 Uiso 1 1 calc R . . . .
C50 C 0.6519(7) 0.1658(4) 0.4594(4) 0.045(2) Uani 1 1 d . . . . .
H50A H 0.6988 0.1950 0.4725 0.067 Uiso 1 1 calc GR . . . .
H50B H 0.6662 0.1424 0.4269 0.067 Uiso 1 1 calc GR . . . .
H50C H 0.6500 0.1417 0.4947 0.067 Uiso 1 1 calc GR . . . .
C80 C 0.2287(7) 0.4932(4) 0.4825(4) 0.042(2) Uani 1 1 d . . . . .
H80A H 0.1624 0.4969 0.4724 0.063 Uiso 1 1 calc GR . . . .
H80B H 0.2529 0.5182 0.4555 0.063 Uiso 1 1 calc GR . . . .
H80C H 0.2544 0.5040 0.5256 0.063 Uiso 1 1 calc GR . . . .
C39 C 0.4071(7) 0.5265(4) 0.7355(4) 0.048(3) Uani 1 1 d . . . . .
H39A H 0.4212 0.4971 0.7676 0.071 Uiso 1 1 calc GR . . . .
H39B H 0.3806 0.5596 0.7510 0.071 Uiso 1 1 calc GR . . . .
H39C H 0.4629 0.5378 0.7246 0.071 Uiso 1 1 calc GR . . . .
C59 C 0.2728(7) 0.0038(4) 0.6797(5) 0.044(2) Uani 1 1 d . . . . .
H59A H 0.3310 -0.0134 0.6784 0.066 Uiso 1 1 calc GR . . . .
H59B H 0.2298 -0.0262 0.6832 0.066 Uiso 1 1 calc GR . . . .
H59C H 0.2820 0.0293 0.7154 0.066 Uiso 1 1 calc GR . . . .
C21 C 0.3992(7) 0.0531(4) 0.8997(5) 0.047(3) Uani 1 1 d . . . . .
H21 H 0.3787 0.0399 0.9339 0.057 Uiso 1 1 calc R . . . .
C74 C 0.1716(7) 0.1810(4) 0.4267(6) 0.056(3) Uani 1 1 d . . . . .
H74A H 0.1479 0.1981 0.3854 0.067 Uiso 1 1 calc R . . . .
H74B H 0.1190 0.1695 0.4424 0.067 Uiso 1 1 calc R . . . .
C71 C 0.2650(8) 0.3415(6) 0.3185(5) 0.064(3) Uani 1 1 d . . . . .
H71A H 0.2498 0.3818 0.3241 0.076 Uiso 1 1 calc R . . . .
H71B H 0.2145 0.3250 0.2862 0.076 Uiso 1 1 calc R . . . .
C76 C 0.2998(8) 0.1368(5) 0.3837(5) 0.061(3) Uani 1 1 d . . . . .
H76A H 0.3434 0.1658 0.4043 0.092 Uiso 1 1 calc GR . . . .
H76B H 0.2690 0.1499 0.3420 0.092 Uiso 1 1 calc GR . . . .
H76C H 0.3319 0.1012 0.3809 0.092 Uiso 1 1 calc GR . . . .
C68 C 0.0647(7) 0.3675(5) 0.7382(5) 0.059(3) Uani 1 1 d . . . . .
H68A H 0.0792 0.3905 0.7055 0.088 Uiso 1 1 calc GR . . . .
H68B H 0.0385 0.3919 0.7646 0.088 Uiso 1 1 calc GR . . . .
H68C H 0.0207 0.3379 0.7196 0.088 Uiso 1 1 calc GR . . . .
C72 C 0.3536(9) 0.3392(6) 0.2962(5) 0.072(4) Uani 1 1 d . . . . .
H72A H 0.4040 0.3550 0.3282 0.108 Uiso 1 1 calc GR . . . .
H72B H 0.3455 0.3615 0.2582 0.108 Uiso 1 1 calc GR . . . .
H72C H 0.3670 0.2996 0.2881 0.108 Uiso 1 1 calc GR . . . .
C83 C -0.0273(10) 0.2782(7) 0.5347(6) 0.080(4) Uani 1 1 d . . . . .
H83C H -0.0345 0.3191 0.5427 0.096 Uiso 0.57(2) 1 calc R . P B 2
H83D H -0.0723 0.2669 0.4962 0.096 Uiso 0.57(2) 1 calc R . P B 2
H83A H -0.0443 0.2549 0.5668 0.096 Uiso 0.43(2) 1 calc R . P B -2
H83B H -0.0702 0.2695 0.4944 0.096 Uiso 0.43(2) 1 calc R . P B -2
C66 C 0.1677(12) 0.1694(7) 0.8108(7) 0.034(4) Uani 0.529(17) 1 d . . P A 1
H66A H 0.2187 0.1490 0.8015 0.051 Uiso 0.529(17) 1 calc GR . P A 1
H66B H 0.1259 0.1420 0.8219 0.051 Uiso 0.529(17) 1 calc GR . P A 1
H66C H 0.1906 0.1955 0.8454 0.051 Uiso 0.529(17) 1 calc GR . P A 1
C84 C -0.034(2) 0.2438(14) 0.5857(18) 0.151(17) Uani 0.57(2) 1 d . . P B 2
H84A H -0.0084 0.2061 0.5820 0.227 Uiso 0.57(2) 1 calc GR . P B 2
H84B H -0.0980 0.2399 0.5860 0.227 Uiso 0.57(2) 1 calc GR . P B 2
H84C H -0.0002 0.2617 0.6242 0.227 Uiso 0.57(2) 1 calc GR . P B 2
C1A C 0.0342(14) 0.1879(10) 0.7066(11) 0.053(7) Uani 0.471(17) 1 d . . P A -1
H1AA H 0.0058 0.2228 0.6868 0.080 Uiso 0.471(17) 1 calc GR . P A -1
H1AB H -0.0082 0.1679 0.7255 0.080 Uiso 0.471(17) 1 calc GR . P A -1
H1AC H 0.0500 0.1633 0.6755 0.080 Uiso 0.471(17) 1 calc GR . P A -1
C1B C -0.0331(18) 0.3471(12) 0.5510(11) 0.057(9) Uani 0.43(2) 1 d . . P B -2
H1BA H 0.0113 0.3557 0.5900 0.085 Uiso 0.43(2) 1 calc GR . P B -2
H1BB H -0.0943 0.3561 0.5548 0.085 Uiso 0.43(2) 1 calc GR . P B -2
H1BC H -0.0197 0.3700 0.5178 0.085 Uiso 0.43(2) 1 calc GR . P B -2
C81 C 0.0834(6) 0.2836(4) 0.4679(4) 0.0321(18) Uani 1 1 d . U . . .
H81A H 0.0561 0.3219 0.4596 0.038 Uiso 1 1 calc R . . . .
H81B H 0.0481 0.2575 0.4359 0.038 Uiso 1 1 calc R . . . .

loop_
_atom_site_aniso_label
_atom_site_aniso_U_11
_atom_site_aniso_U_22
_atom_site_aniso_U_33
_atom_site_aniso_U_23
_atom_site_aniso_U_13
_atom_site_aniso_U_12
Tb1 0.01559(14) 0.01814(15) 0.01342(13) -0.00017(14) 0.00584(10) 0.00031(15)
N12 0.013(3) 0.028(3) 0.015(3) -0.002(2) 0.005(2) 0.000(2)
N11 0.016(3) 0.028(3) 0.017(3) 0.001(2) 0.007(2) -0.001(2)
N9 0.019(3) 0.024(3) 0.015(3) 0.000(2) 0.008(2) -0.001(2)
N8 0.022(3) 0.025(3) 0.019(3) -0.004(2) 0.000(3) 0.003(3)
N10 0.016(3) 0.023(3) 0.018(3) 0.000(2) 0.005(2) -0.002(2)
N6 0.021(3) 0.035(4) 0.015(3) 0.005(2) 0.005(2) 0.000(3)
N2 0.017(3) 0.024(3) 0.024(3) 0.000(3) 0.008(2) 0.001(3)
N4 0.024(4) 0.026(3) 0.024(3) 0.003(3) 0.007(3) 0.001(3)
N3 0.019(3) 0.024(3) 0.020(3) -0.001(2) 0.008(3) 0.000(2)
N7 0.022(3) 0.026(3) 0.022(3) 0.000(2) 0.010(3) 0.004(3)
N1 0.026(4) 0.020(3) 0.022(3) -0.001(2) 0.007(3) -0.001(2)
C24 0.014(4) 0.038(4) 0.016(4) 0.005(3) 0.002(3) 0.002(3)
C36 0.015(4) 0.024(4) 0.018(3) 0.003(3) 0.004(3) 0.001(3)
N5 0.022(3) 0.028(3) 0.021(3) 0.002(3) 0.011(3) 0.002(3)
C31 0.026(4) 0.031(4) 0.019(4) 0.000(3) 0.005(3) 0.011(3)
C33 0.018(4) 0.023(3) 0.013(3) -0.001(3) 0.005(3) 0.001(3)
C1 0.025(4) 0.023(4) 0.022(4) 0.001(3) 0.003(3) 0.000(3)
C9 0.018(4) 0.028(4) 0.018(4) -0.003(3) 0.005(3) 0.001(3)
C63 0.015(4) 0.029(4) 0.015(3) -0.001(3) 0.005(3) 0.001(3)
N13 0.036(4) 0.038(4) 0.031(4) -0.002(3) -0.003(3) 0.005(3)
C16 0.013(4) 0.026(4) 0.023(4) -0.001(3) -0.001(3) 0.000(3)
C17 0.023(4) 0.024(4) 0.030(4) 0.002(3) 0.007(3) 0.002(3)
C26 0.025(4) 0.036(4) 0.015(4) 0.000(3) 0.001(3) 0.012(3)
C45 0.016(4) 0.026(4) 0.023(4) -0.001(3) 0.004(3) 0.000(3)
C35 0.023(4) 0.022(4) 0.021(4) 0.002(3) 0.009(3) 0.001(3)
C34 0.022(4) 0.017(3) 0.026(4) -0.002(3) 0.009(3) -0.001(3)
C64 0.024(4) 0.028(4) 0.020(4) -0.003(3) 0.013(3) 0.002(3)
C37 0.028(4) 0.023(4) 0.024(4) 0.004(3) 0.015(3) -0.003(3)
C32 0.023(4) 0.033(4) 0.016(4) 0.001(3) 0.001(3) 0.002(3)
C2 0.020(4) 0.027(4) 0.026(4) 0.000(3) 0.005(3) -0.004(3)
C51 0.027(4) 0.026(4) 0.018(4) -0.002(3) 0.010(3) 0.000(3)
C44 0.014(3) 0.034(4) 0.013(3) -0.001(3) 0.003(3) 0.001(3)
C25 0.021(4) 0.040(5) 0.010(3) -0.001(3) 0.001(3) 0.007(3)
C60 0.020(4) 0.026(4) 0.022(4) -0.001(3) 0.011(3) -0.001(3)
C62 0.023(4) 0.030(4) 0.024(4) -0.003(3) 0.015(3) -0.002(3)
C54 0.015(4) 0.028(4) 0.021(4) 0.003(3) 0.003(3) 0.000(3)
C8 0.019(4) 0.027(4) 0.024(4) 0.001(3) 0.005(3) -0.002(3)
C18 0.023(4) 0.035(4) 0.025(4) 0.005(3) 0.006(3) 0.000(3)
C27 0.032(5) 0.051(5) 0.022(4) 0.002(4) 0.010(4) 0.015(4)
C15 0.027(4) 0.029(4) 0.022(4) -0.001(3) 0.008(3) 0.002(3)
C7 0.025(4) 0.026(4) 0.028(4) 0.000(3) 0.009(3) -0.007(3)
C55 0.025(4) 0.021(4) 0.027(4) 0.002(3) 0.013(3) -0.001(3)
C52 0.026(4) 0.020(4) 0.022(4) -0.002(3) 0.006(3) 0.000(3)
C46 0.025(4) 0.025(4) 0.018(4) -0.001(3) 0.009(3) 0.005(3)
C78 0.040(5) 0.038(5) 0.024(4) -0.005(3) 0.010(4) -0.003(4)
C38 0.037(5) 0.023(4) 0.029(4) -0.001(3) 0.017(4) 0.004(3)
C43 0.021(4) 0.033(4) 0.016(4) -0.002(3) 0.007(3) 0.000(3)
C3 0.022(4) 0.032(4) 0.030(4) -0.005(3) 0.001(3) -0.001(3)
C53 0.023(4) 0.022(4) 0.028(4) -0.001(3) 0.010(3) 0.002(3)
C10 0.023(4) 0.027(4) 0.021(4) 0.001(3) 0.008(3) 0.005(3)
C61 0.020(4) 0.031(4) 0.030(4) 0.001(3) 0.016(3) 0.001(3)
C23 0.019(4) 0.040(5) 0.025(4) 0.008(3) 0.008(3) -0.001(3)
C49 0.036(5) 0.033(4) 0.021(4) 0.000(3) 0.019(4) 0.006(3)
C56 0.036(5) 0.023(4) 0.039(5) -0.004(3) 0.020(4) 0.000(3)
C42 0.018(4) 0.030(4) 0.018(4) 0.002(3) 0.009(3) 0.004(3)
C77 0.022(4) 0.046(5) 0.026(4) -0.002(4) 0.000(3) -0.006(4)
C58 0.034(5) 0.027(4) 0.032(5) -0.005(3) 0.018(4) -0.006(3)
C30 0.029(5) 0.043(5) 0.026(4) -0.010(4) -0.001(4) 0.012(4)
C19 0.022(4) 0.037(5) 0.040(5) 0.012(4) 0.011(4) 0.000(3)
C6 0.025(4) 0.032(4) 0.038(5) 0.000(4) 0.011(4) -0.004(3)
C11 0.031(5) 0.038(5) 0.031(4) 0.004(3) 0.015(4) 0.009(4)
C40 0.038(5) 0.026(4) 0.025(4) 0.001(3) 0.017(4) 0.001(3)
C28 0.047(6) 0.052(6) 0.029(5) -0.006(4) 0.013(4) 0.016(5)
C73 0.031(5) 0.038(5) 0.038(5) -0.004(4) -0.006(4) 0.004(4)
C5 0.028(5) 0.038(5) 0.037(5) 0.002(4) 0.008(4) -0.010(4)
C47 0.042(5) 0.032(4) 0.032(5) 0.001(3) 0.027(4) -0.002(4)
C70 0.046(6) 0.058(6) 0.024(5) -0.002(4) 0.004(4) 0.007(5)
C79 0.043(5) 0.039(5) 0.028(5) -0.002(4) 0.013(4) 0.002(4)
C14 0.032(5) 0.032(4) 0.032(5) 0.003(3) 0.008(4) 0.009(4)
C4 0.028(5) 0.030(4) 0.046(5) -0.003(4) 0.010(4) -0.012(3)
C29 0.051(6) 0.045(5) 0.026(5) -0.011(4) 0.004(4) 0.019(5)
C22 0.029(5) 0.050(5) 0.030(5) 0.008(4) 0.014(4) -0.001(4)
C67 0.040(5) 0.028(4) 0.040(5) 0.001(4) 0.026(4) -0.001(4)
C69 0.048(6) 0.045(5) 0.023(4) -0.003(4) -0.005(4) 0.010(4)
C48 0.040(6) 0.051(6) 0.064(7) 0.003(5) 0.031(5) -0.010(5)
C20 0.047(6) 0.036(5) 0.049(6) 0.020(4) 0.017(5) 0.001(4)
C65 0.036(5) 0.027(4) 0.041(5) -0.003(3) 0.024(4) -0.003(3)
C12 0.038(5) 0.045(5) 0.038(5) 0.004(4) 0.023(4) 0.018(4)
C41 0.038(5) 0.034(5) 0.038(5) 0.003(4) 0.011(4) -0.006(4)
C75 0.042(6) 0.042(6) 0.064(7) -0.013(5) 0.001(5) 0.004(4)
C82 0.046(6) 0.064(7) 0.054(5) 0.008(5) 0.013(4) -0.005(5)
C57 0.054(7) 0.043(6) 0.049(6) -0.012(5) 0.016(5) 0.013(5)
C13 0.044(6) 0.033(5) 0.041(5) 0.001(4) 0.015(4) 0.013(4)
C50 0.044(6) 0.055(6) 0.040(6) -0.015(4) 0.019(5) 0.009(5)
C80 0.052(6) 0.043(5) 0.035(5) 0.001(4) 0.018(5) 0.004(4)
C39 0.069(7) 0.035(5) 0.037(5) -0.011(4) 0.011(5) 0.003(5)
C59 0.043(6) 0.045(5) 0.048(6) 0.016(4) 0.020(5) -0.005(4)
C21 0.044(6) 0.060(6) 0.042(6) 0.024(5) 0.019(5) -0.001(5)
C74 0.049(7) 0.036(5) 0.070(8) -0.013(5) -0.009(6) 0.007(5)
C71 0.057(7) 0.104(10) 0.026(5) 0.006(6) 0.004(5) 0.011(7)
C76 0.051(7) 0.067(7) 0.055(7) -0.026(6) -0.007(6) 0.011(6)
C68 0.049(7) 0.060(7) 0.069(8) -0.001(6) 0.017(6) 0.022(5)
C72 0.079(9) 0.103(10) 0.035(6) 0.002(6) 0.016(6) 0.001(8)
C83 0.089(11) 0.100(11) 0.056(8) -0.003(7) 0.028(8) -0.030(8)
C66 0.053(11) 0.029(8) 0.029(9) 0.002(6) 0.027(8) 0.005(7)
C84 0.11(3) 0.10(2) 0.22(4) 0.05(3) 0.00(3) -0.05(2)
C1A 0.032(12) 0.067(15) 0.075(17) 0.017(12) 0.041(12) 0.001(10)
C1B 0.052(16) 0.09(2) 0.034(14) -0.009(13) 0.021(12) -0.003(14)
C81 0.023(2) 0.034(2) 0.035(2) -0.0018(17) 0.0012(17) 0.0023(17)

loop_
_atom_type_symbol
_atom_type_description
_atom_type_scat_dispersion_real
_atom_type_scat_dispersion_imag
_atom_type_scat_source
C C 0.0033 0.0016 'International Tables Vol C Tables 4.2.6.8 and 6.1.1.4'
H H 0.0000 0.0000 'International Tables Vol C Tables 4.2.6.8 and 6.1.1.4'
N N 0.0061 0.0033 'International Tables Vol C Tables 4.2.6.8 and 6.1.1.4'
Tb Tb -0.1723 4.1537 'International Tables Vol C Tables 4.2.6.8 and 6.1.1.4'

loop_
_geom_angle_atom_site_label_1
_geom_angle_atom_site_label_2
_geom_angle_atom_site_label_3
_geom_angle
_geom_angle_site_symmetry_1
_geom_angle_site_symmetry_3
_geom_angle_publ_flag
N12 Tb1 N11 73.07(19) . . ?
N12 Tb1 N9 72.61(19) . . ?
N12 Tb1 N10 113.29(18) . . ?
N12 Tb1 N3 147.67(19) . . ?
N12 Tb1 N7 79.21(19) . . ?
N12 Tb1 N1 138.94(19) . . ?
N12 Tb1 N5 84.9(2) . . ?
N11 Tb1 N9 115.8(2) . . ?
N11 Tb1 N10 72.62(19) . . ?
N11 Tb1 N3 83.3(2) . . ?
N11 Tb1 N7 138.9(2) . . ?
N11 Tb1 N1 147.4(2) . . ?
N11 Tb1 N5 79.0(2) . . ?
N9 Tb1 N3 139.00(19) . . ?
N9 Tb1 N7 82.82(19) . . ?
N9 Tb1 N1 78.5(2) . . ?
N9 Tb1 N5 146.65(19) . . ?
N10 Tb1 N9 73.72(19) . . ?
N10 Tb1 N3 78.89(19) . . ?
N10 Tb1 N7 147.70(19) . . ?
N10 Tb1 N1 84.95(19) . . ?
N10 Tb1 N5 139.09(19) . . ?
N3 Tb1 N7 106.9(2) . . ?
N3 Tb1 N1 69.09(19) . . ?
N3 Tb1 N5 68.9(2) . . ?
N7 Tb1 N1 68.6(2) . . ?
N7 Tb1 N5 68.8(2) . . ?
N1 Tb1 N5 105.4(2) . . ?
C63 N12 Tb1 123.5(4) . . ?
C60 N12 Tb1 124.4(5) . . ?
C60 N12 C63 104.4(5) . . ?
C51 N11 Tb1 124.3(5) . . ?
C54 N11 Tb1 124.6(5) . . ?
C54 N11 C51 105.3(6) . . ?
C36 N9 Tb1 124.9(4) . . ?
C36 N9 C33 105.9(6) . . ?
C33 N9 Tb1 124.1(4) . . ?
C32 N8 C1 123.3(7) . . ?
C45 N10 Tb1 124.5(5) . . ?
C42 N10 Tb1 125.4(5) . . ?
C42 N10 C45 105.7(6) . . ?
C24 N6 C25 123.7(6) . . ?
C8 N2 C9 122.1(6) . . ?
C16 N4 C17 122.8(7) . . ?
C9 N3 Tb1 124.2(5) . . ?
C9 N3 C16 106.7(6) . . ?
C16 N3 Tb1 125.1(5) . . ?
C32 N7 Tb1 124.2(5) . . ?
C25 N7 Tb1 123.2(5) . . ?
C25 N7 C32 107.0(6) . . ?
C1 N1 Tb1 124.8(5) . . ?
C8 N1 Tb1 123.2(5) . . ?
C8 N1 C1 107.0(6) . . ?
N6 C24 N5 128.2(7) . . ?
N6 C24 C23 122.0(7) . . ?
N5 C24 C23 109.4(7) . . ?
N9 C36 C35 110.3(6) . . ?
N9 C36 C37 124.2(6) . . ?
C37 C36 C35 125.1(6) . . ?
C24 N5 Tb1 124.0(5) . . ?
C17 N5 Tb1 124.8(5) . . ?
C17 N5 C24 107.5(6) . . ?
C26 C31 C32 106.1(7) . . ?
C26 C31 C30 121.7(7) . . ?
C30 C31 C32 131.9(8) . . ?
N9 C33 C34 110.6(6) . . ?
N9 C33 C64 124.1(6) . . ?
C64 C33 C34 124.9(6) . . ?
N8 C1 N1 127.3(7) . . ?
N8 C1 C2 122.5(7) . . ?
N1 C1 C2 110.1(7) . . ?
N2 C9 N3 128.8(7) . . ?
N2 C9 C10 120.3(7) . . ?
N3 C9 C10 110.7(6) . . ?
N12 C63 C64 123.6(6) . . ?
N12 C63 C62 110.7(6) . . ?
C64 C63 C62 125.7(6) . . ?
C77 N13 C81 111.8(7) . . ?
C73 N13 C77 106.4(6) . . ?
C73 N13 C81 111.3(7) . . ?
C69 N13 C77 110.0(7) . . ?
C69 N13 C73 110.0(7) . . ?
C69 N13 C81 107.3(7) . . ?
N4 C16 N3 127.5(7) . . ?
N4 C16 C15 121.3(7) . . ?
N3 C16 C15 110.7(6) . . ?
N4 C17 N5 128.5(7) . . ?
N4 C17 C18 120.6(7) . . ?
N5 C17 C18 110.4(7) . . ?
C31 C26 C25 106.5(7) . . ?
C31 C26 C27 121.6(8) . . ?
C27 C26 C25 131.7(8) . . ?
N10 C45 C44 110.3(6) . . ?
N10 C45 C46 124.8(7) . . ?
C46 C45 C44 124.7(7) . . ?
C36 C35 C40 125.9(6) . . ?
C34 C35 C36 106.7(6) . . ?
C34 C35 C40 127.4(7) . . ?
C33 C34 C38 126.5(6) . . ?
C35 C34 C33 106.4(6) . . ?
C35 C34 C38 127.1(7) . . ?
C33 C64 C63 128.0(6) . . ?
C33 C64 H64 116.0 . . ?
C63 C64 H64 116.0 . . ?
C36 C37 H37 115.8 . . ?
C36 C37 C42 128.5(7) . . ?
C42 C37 H37 115.8 . . ?
N8 C32 N7 128.1(7) . . ?
N8 C32 C31 121.8(7) . . ?
N7 C32 C31 109.9(7) . . ?
C7 C2 C1 106.1(6) . . ?
C3 C2 C1 132.3(7) . . ?
C3 C2 C7 121.5(7) . . ?
N11 C51 C52 110.2(6) . . ?
N11 C51 C46 122.8(7) . . ?
C46 C51 C52 126.5(7) . . ?
C45 C44 C49 125.4(7) . . ?
C43 C44 C45 106.6(6) . . ?
C43 C44 C49 127.9(7) . . ?
N6 C25 N7 127.3(7) . . ?
N6 C25 C26 122.0(7) . . ?
N7 C25 C26 110.2(7) . . ?
N12 C60 C55 123.6(6) . . ?
N12 C60 C61 111.4(6) . . ?
C55 C60 C61 125.0(7) . . ?
C63 C62 C67 125.4(7) . . ?
C61 C62 C63 106.8(6) . . ?
C61 C62 C67 127.8(7) . . ?
N11 C54 C55 124.5(7) . . ?
N11 C54 C53 110.7(6) . . ?
C55 C54 C53 124.6(7) . . ?
N2 C8 N1 128.8(7) . . ?
N2 C8 C7 121.0(7) . . ?
N1 C8 C7 110.0(6) . . ?
C23 C18 C17 105.7(7) . . ?
C19 C18 C17 132.5(8) . . ?
C19 C18 C23 121.7(7) . . ?
C26 C27 H27 121.9 . . ?
C26 C27 C28 116.3(9) . . ?
C28 C27 H27 121.9 . . ?
C10 C15 C16 105.6(6) . . ?
C14 C15 C16 132.8(7) . . ?
C14 C15 C10 121.4(7) . . ?
C2 C7 C8 106.6(7) . . ?
C6 C7 C2 120.6(7) . . ?
C6 C7 C8 132.7(7) . . ?
C60 C55 H55 115.9 . . ?
C54 C55 C60 128.2(7) . . ?
C54 C55 H55 115.9 . . ?
C51 C52 C56 125.7(7) . . ?
C53 C52 C51 106.5(6) . . ?
C53 C52 C56 127.9(7) . . ?
C45 C46 C51 128.2(7) . . ?
C45 C46 H46 115.9 . . ?
C51 C46 H46 115.9 . . ?
H78A C78 H78B 107.2 . . ?
C77 C78 H78A 107.9 . . ?
C77 C78 H78B 107.9 . . ?
C79 C78 H78A 107.9 . . ?
C79 C78 H78B 107.9 . . ?
C79 C78 C77 117.4(7) . . ?
C34 C38 H38A 109.2 . . ?
C34 C38 H38B 109.2 . . ?
C34 C38 C39 112.2(7) . . ?
H38A C38 H38B 107.9 . . ?
C39 C38 H38A 109.2 . . ?
C39 C38 H38B 109.2 . . ?
C44 C43 C42 106.4(7) . . ?
C44 C43 C47 127.6(7) . . ?
C42 C43 C47 125.9(7) . . ?
C2 C3 H3 120.8 . . ?
C4 C3 C2 118.3(8) . . ?
C4 C3 H3 120.8 . . ?
C54 C53 C58 125.5(7) . . ?
C52 C53 C54 107.2(6) . . ?
C52 C53 C58 127.3(7) . . ?
C15 C10 C9 106.2(6) . . ?
C15 C10 C11 120.9(7) . . ?
C11 C10 C9 132.7(7) . . ?
C60 C61 C65 125.4(7) . . ?
C62 C61 C60 106.5(6) . . ?
C62 C61 C65 128.0(7) . . ?
C18 C23 C24 106.9(7) . . ?
C22 C23 C24 132.2(8) . . ?
C22 C23 C18 120.7(8) . . ?
C44 C49 H49A 108.9 . . ?
C44 C49 H49B 108.9 . . ?
H49A C49 H49B 107.7 . . ?
C50 C49 C44 113.4(7) . . ?
C50 C49 H49A 108.9 . . ?
C50 C49 H49B 108.9 . . ?
C52 C56 H56A 108.9 . . ?
C52 C56 H56B 108.9 . . ?
H56A C56 H56B 107.8 . . ?
C57 C56 C52 113.2(7) . . ?
C57 C56 H56A 108.9 . . ?
C57 C56 H56B 108.9 . . ?
N10 C42 C37 124.4(6) . . ?
N10 C42 C43 110.9(6) . . ?
C37 C42 C43 124.6(7) . . ?
N13 C77 H77A 108.4 . . ?
N13 C77 H77B 108.4 . . ?
C78 C77 N13 115.5(7) . . ?
C78 C77 H77A 108.4 . . ?
C78 C77 H77B 108.4 . . ?
H77A C77 H77B 107.5 . . ?
C53 C58 H58A 109.0 . . ?
C53 C58 H58B 109.0 . . ?
C53 C58 C59 113.0(7) . . ?
H58A C58 H58B 107.8 . . ?
C59 C58 H58A 109.0 . . ?
C59 C58 H58B 109.0 . . ?
C31 C30 H30 121.7 . . ?
C29 C30 C31 116.6(9) . . ?
C29 C30 H30 121.7 . . ?
C18 C19 H19 121.2 . . ?
C20 C19 C18 117.5(8) . . ?
C20 C19 H19 121.2 . . ?
C7 C6 H6 121.1 . . ?
C7 C6 C5 117.7(8) . . ?
C5 C6 H6 121.1 . . ?
C10 C11 H11 121.4 . . ?
C12 C11 C10 117.3(8) . . ?
C12 C11 H11 121.4 . . ?
C35 C40 H40A 108.8 . . ?
C35 C40 H40B 108.8 . . ?
C35 C40 C41 113.9(7) . . ?
H40A C40 H40B 107.7 . . ?
C41 C40 H40A 108.8 . . ?
C41 C40 H40B 108.8 . . ?
C27 C28 H28 118.9 . . ?
C29 C28 C27 122.2(8) . . ?
C29 C28 H28 118.9 . . ?
N13 C73 H73A 109.1 . . ?
N13 C73 H73B 109.1 . . ?
H73A C73 H73B 107.9 . . ?
C74 C73 N13 112.3(7) . . ?
C74 C73 H73A 109.1 . . ?
C74 C73 H73B 109.1 . . ?
C6 C5 H5 119.2 . . ?
C6 C5 C4 121.6(8) . . ?
C4 C5 H5 119.2 . . ?
C43 C47 H47A 109.0 . . ?
C43 C47 H47B 109.0 . . ?
C43 C47 C48 113.0(7) . . ?
H47A C47 H47B 107.8 . . ?
C48 C47 H47A 109.0 . . ?
C48 C47 H47B 109.0 . . ?
H70A C70 H70B 108.0 . . ?
C69 C70 H70A 109.4 . . ?
C69 C70 H70B 109.4 . . ?
C71 C70 H70A 109.4 . . ?
C71 C70 H70B 109.4 . . ?
C71 C70 C69 111.1(8) . . ?
C78 C79 H79A 109.1 . . ?
C78 C79 H79B 109.1 . . ?
H79A C79 H79B 107.8 . . ?
C80 C79 C78 112.5(7) . . ?
C80 C79 H79A 109.1 . . ?
C80 C79 H79B 109.1 . . ?
C15 C14 H14 121.2 . . ?
C13 C14 C15 117.5(8) . . ?
C13 C14 H14 121.2 . . ?
C3 C4 C5 120.2(8) . . ?
C3 C4 H4 119.9 . . ?
C5 C4 H4 119.9 . . ?
C30 C29 H29 119.3 . . ?
C28 C29 C30 121.4(8) . . ?
C28 C29 H29 119.3 . . ?
C23 C22 H22 121.3 . . ?
C21 C22 C23 117.4(9) . . ?
C21 C22 H22 121.3 . . ?
C62 C67 H67A 108.9 . . ?
C62 C67 H67B 108.9 . . ?
C62 C67 C68 113.5(8) . . ?
H67A C67 H67B 107.7 . . ?
C68 C67 H67A 108.9 . . ?
C68 C67 H67B 108.9 . . ?
N13 C69 H69A 108.4 . . ?
N13 C69 H69B 108.4 . . ?
C70 C69 N13 115.7(7) . . ?
C70 C69 H69A 108.4 . . ?
C70 C69 H69B 108.4 . . ?
H69A C69 H69B 107.4 . . ?
C47 C48 H48A 109.5 . . ?
C47 C48 H48B 109.5 . . ?
C47 C48 H48C 109.5 . . ?
H48A C48 H48B 109.5 . . ?
H48A C48 H48C 109.5 . . ?
H48B C48 H48C 109.5 . . ?
C19 C20 H20 119.6 . . ?
C19 C20 C21 120.7(8) . . ?
C21 C20 H20 119.6 . . ?
C61 C65 H65C 109.3 . . ?
C61 C65 H65D 109.3 . . ?
C61 C65 H65A 109.1 . . ?
C61 C65 H65B 109.1 . . ?
H65C C65 H65D 107.9 . . ?
H65C C65 H65A 134.9 . . ?
H65C C65 H65B 36.0 . . ?
H65D C65 H65A 80.6 . . ?
H65D C65 H65B 135.1 . . ?
H65A C65 H65B 107.8 . . ?
C66 C65 C61 111.7(9) . . ?
C66 C65 H65C 109.3 . . ?
C66 C65 H65D 109.3 . . ?
C66 C65 H65A 32.5 . . ?
C66 C65 H65B 76.7 . . ?
C1A C65 C61 112.7(10) . . ?
C1A C65 H65C 76.6 . . ?
C1A C65 H65D 32.6 . . ?
C1A C65 H65A 109.1 . . ?
C1A C65 H65B 109.1 . . ?
C1A C65 C66 129.7(12) . . ?
C11 C12 H12 119.3 . . ?
C11 C12 C13 121.5(8) . . ?
C13 C12 H12 119.3 . . ?
C40 C41 H41A 109.5 . . ?
C40 C41 H41B 109.5 . . ?
C40 C41 H41C 109.5 . . ?
H41A C41 H41B 109.5 . . ?
H41A C41 H41C 109.5 . . ?
H41B C41 H41C 109.5 . . ?
H75A C75 H75B 107.7 . . ?
C74 C75 H75A 108.8 . . ?
C74 C75 H75B 108.8 . . ?
C76 C75 H75A 108.8 . . ?
C76 C75 H75B 108.8 . . ?
C76 C75 C74 113.9(10) . . ?
H82A C82 H82B 108.7 . . ?
C83 C82 H82A 110.5 . . ?
C83 C82 H82B 110.5 . . ?
C81 C82 H82A 110.5 . . ?
C81 C82 H82B 110.5 . . ?
C81 C82 C83 106.0(9) . . ?
C56 C57 H57A 109.5 . . ?
C56 C57 H57B 109.5 . . ?
C56 C57 H57C 109.5 . . ?
H57A C57 H57B 109.5 . . ?
H57A C57 H57C 109.5 . . ?
H57B C57 H57C 109.5 . . ?
C14 C13 C12 121.4(8) . . ?
C14 C13 H13 119.3 . . ?
C12 C13 H13 119.3 . . ?
C49 C50 H50A 109.5 . . ?
C49 C50 H50B 109.5 . . ?
C49 C50 H50C 109.5 . . ?
H50A C50 H50B 109.5 . . ?
H50A C50 H50C 109.5 . . ?
H50B C50 H50C 109.5 . . ?
C79 C80 H80A 109.5 . . ?
C79 C80 H80B 109.5 . . ?
C79 C80 H80C 109.5 . . ?
H80A C80 H80B 109.5 . . ?
H80A C80 H80C 109.5 . . ?
H80B C80 H80C 109.5 . . ?
C38 C39 H39A 109.5 . . ?
C38 C39 H39B 109.5 . . ?
C38 C39 H39C 109.5 . . ?
H39A C39 H39B 109.5 . . ?
H39A C39 H39C 109.5 . . ?
H39B C39 H39C 109.5 . . ?
C58 C59 H59A 109.5 . . ?
C58 C59 H59B 109.5 . . ?
C58 C59 H59C 109.5 . . ?
H59A C59 H59B 109.5 . . ?
H59A C59 H59C 109.5 . . ?
H59B C59 H59C 109.5 . . ?
C22 C21 C20 122.0(8) . . ?
C22 C21 H21 119.0 . . ?
C20 C21 H21 119.0 . . ?
C73 C74 C75 111.8(8) . . ?
C73 C74 H74A 109.3 . . ?
C73 C74 H74B 109.3 . . ?
C75 C74 H74A 109.3 . . ?
C75 C74 H74B 109.3 . . ?
H74A C74 H74B 107.9 . . ?
C70 C71 H71A 109.0 . . ?
C70 C71 H71B 109.0 . . ?
C70 C71 C72 113.0(9) . . ?
H71A C71 H71B 107.8 . . ?
C72 C71 H71A 109.0 . . ?
C72 C71 H71B 109.0 . . ?
C75 C76 H76A 109.5 . . ?
C75 C76 H76B 109.5 . . ?
C75 C76 H76C 109.5 . . ?
H76A C76 H76B 109.5 . . ?
H76A C76 H76C 109.5 . . ?
H76B C76 H76C 109.5 . . ?
C67 C68 H68A 109.5 . . ?
C67 C68 H68B 109.5 . . ?
C67 C68 H68C 109.5 . . ?
H68A C68 H68B 109.5 . . ?
H68A C68 H68C 109.5 . . ?
H68B C68 H68C 109.5 . . ?
C71 C72 H72A 109.5 . . ?
C71 C72 H72B 109.5 . . ?
C71 C72 H72C 109.5 . . ?
H72A C72 H72B 109.5 . . ?
H72A C72 H72C 109.5 . . ?
H72B C72 H72C 109.5 . . ?
C82 C83 H83C 111.8 . . ?
C82 C83 H83D 111.8 . . ?
C82 C83 H83A 109.9 . . ?
C82 C83 H83B 109.9 . . ?
C82 C83 C1B 108.9(13) . . ?
H83C C83 H83D 109.5 . . ?
H83C C83 H83A 110.1 . . ?
H83C C83 H83B 106.8 . . ?
H83D C83 H83A 103.5 . . ?
H83D C83 H83B 4.9 . . ?
H83A C83 H83B 108.3 . . ?
C84 C83 C82 100.0(18) . . ?
C84 C83 H83C 111.8 . . ?
C84 C83 H83D 111.8 . . ?
C84 C83 H83A 10.7 . . ?
C84 C83 H83B 116.6 . . ?
C84 C83 C1B 111(2) . . ?
C1B C83 H83C 3.5 . . ?
C1B C83 H83D 112.8 . . ?
C1B C83 H83A 109.9 . . ?
C1B C83 H83B 109.9 . . ?
C65 C66 H66A 109.5 . . ?
C65 C66 H66B 109.5 . . ?
C65 C66 H66C 109.5 . . ?
H66A C66 H66B 109.5 . . ?
H66A C66 H66C 109.5 . . ?
H66B C66 H66C 109.5 . . ?
C83 C84 H84A 109.5 . . ?
C83 C84 H84B 109.5 . . ?
C83 C84 H84C 109.5 . . ?
H84A C84 H84B 109.5 . . ?
H84A C84 H84C 109.5 . . ?
H84B C84 H84C 109.5 . . ?
C65 C1A H1AA 109.5 . . ?
C65 C1A H1AB 109.5 . . ?
C65 C1A H1AC 109.5 . . ?
H1AA C1A H1AB 109.5 . . ?
H1AA C1A H1AC 109.5 . . ?
H1AB C1A H1AC 109.5 . . ?
C83 C1B H1BA 109.5 . . ?
C83 C1B H1BB 109.5 . . ?
C83 C1B H1BC 109.5 . . ?
H1BA C1B H1BB 109.5 . . ?
H1BA C1B H1BC 109.5 . . ?
H1BB C1B H1BC 109.5 . . ?
N13 C81 H81A 108.8 . . ?
N13 C81 H81B 108.8 . . ?
C82 C81 N13 113.6(7) . . ?
C82 C81 H81A 108.8 . . ?
C82 C81 H81B 108.8 . . ?
H81A C81 H81B 107.7 . . ?

loop_
_geom_bond_atom_site_label_1
_geom_bond_atom_site_label_2
_geom_bond_distance
_geom_bond_site_symmetry_2
_geom_bond_publ_flag
Tb1 N12 2.436(5) . ?
Tb1 N11 2.438(6) . ?
Tb1 N9 2.446(6) . ?
Tb1 N10 2.440(5) . ?
Tb1 N3 2.470(6) . ?
Tb1 N7 2.476(6) . ?
Tb1 N1 2.481(6) . ?
Tb1 N5 2.483(6) . ?
N12 C63 1.388(9) . ?
N12 C60 1.380(9) . ?
N11 C51 1.385(9) . ?
N11 C54 1.370(9) . ?
N9 C36 1.368(8) . ?
N9 C33 1.370(8) . ?
N8 C1 1.333(9) . ?
N8 C32 1.330(10) . ?
N10 C45 1.372(9) . ?
N10 C42 1.371(9) . ?
N6 C24 1.322(10) . ?
N6 C25 1.325(10) . ?
N2 C9 1.335(9) . ?
N2 C8 1.333(9) . ?
N4 C16 1.333(9) . ?
N4 C17 1.341(9) . ?
N3 C9 1.366(9) . ?
N3 C16 1.370(9) . ?
N7 C32 1.372(10) . ?
N7 C25 1.372(9) . ?
N1 C1 1.380(9) . ?
N1 C8 1.369(9) . ?
C24 N5 1.379(9) . ?
C24 C23 1.457(11) . ?
C36 C35 1.457(10) . ?
C36 C37 1.389(10) . ?
N5 C17 1.367(9) . ?
C31 C26 1.384(11) . ?
C31 C32 1.468(10) . ?
C31 C30 1.399(11) . ?
C33 C34 1.454(9) . ?
C33 C64 1.396(9) . ?
C1 C2 1.452(10) . ?
C9 C10 1.458(10) . ?
C63 C64 1.399(10) . ?
C63 C62 1.454(9) . ?
N13 C77 1.529(10) . ?
N13 C73 1.526(11) . ?
N13 C69 1.519(11) . ?
N13 C81 1.533(11) . ?
C16 C15 1.462(10) . ?
C17 C18 1.459(10) . ?
C26 C25 1.455(10) . ?
C26 C27 1.393(10) . ?
C45 C44 1.459(10) . ?
C45 C46 1.390(10) . ?
C35 C34 1.358(10) . ?
C35 C40 1.499(10) . ?
C34 C38 1.501(10) . ?
C64 H64 0.9300 . ?
C37 H37 0.9300 . ?
C37 C42 1.410(10) . ?
C2 C7 1.391(11) . ?
C2 C3 1.388(11) . ?
C51 C52 1.460(10) . ?
C51 C46 1.392(10) . ?
C44 C43 1.359(10) . ?
C44 C49 1.509(10) . ?
C60 C55 1.395(10) . ?
C60 C61 1.451(9) . ?
C62 C61 1.355(11) . ?
C62 C67 1.513(10) . ?
C54 C55 1.394(10) . ?
C54 C53 1.452(10) . ?
C8 C7 1.456(10) . ?
C18 C23 1.394(11) . ?
C18 C19 1.386(11) . ?
C27 H27 0.9300 . ?
C27 C28 1.394(12) . ?
C15 C10 1.395(10) . ?
C15 C14 1.392(11) . ?
C7 C6 1.389(10) . ?
C55 H55 0.9300 . ?
C52 C53 1.347(10) . ?
C52 C56 1.506(10) . ?
C46 H46 0.9300 . ?
C78 H78A 0.9700 . ?
C78 H78B 0.9700 . ?
C78 C77 1.524(12) . ?
C78 C79 1.523(11) . ?
C38 H38A 0.9700 . ?
C38 H38B 0.9700 . ?
C38 C39 1.516(12) . ?
C43 C42 1.450(10) . ?
C43 C47 1.498(10) . ?
C3 H3 0.9300 . ?
C3 C4 1.384(11) . ?
C53 C58 1.506(10) . ?
C10 C11 1.401(10) . ?
C61 C65 1.497(10) . ?
C23 C22 1.387(10) . ?
C49 H49A 0.9700 . ?
C49 H49B 0.9700 . ?
C49 C50 1.507(12) . ?
C56 H56A 0.9700 . ?
C56 H56B 0.9700 . ?
C56 C57 1.506(12) . ?
C77 H77A 0.9700 . ?
C77 H77B 0.9700 . ?
C58 H58A 0.9700 . ?
C58 H58B 0.9700 . ?
C58 C59 1.513(12) . ?
C30 H30 0.9300 . ?
C30 C29 1.385(12) . ?
C19 H19 0.9300 . ?
C19 C20 1.384(11) . ?
C6 H6 0.9300 . ?
C6 C5 1.392(11) . ?
C11 H11 0.9300 . ?
C11 C12 1.381(11) . ?
C40 H40A 0.9700 . ?
C40 H40B 0.9700 . ?
C40 C41 1.522(12) . ?
C28 H28 0.9300 . ?
C28 C29 1.385(14) . ?
C73 H73A 0.9700 . ?
C73 H73B 0.9700 . ?
C73 C74 1.522(12) . ?
C5 H5 0.9300 . ?
C5 C4 1.395(12) . ?
C47 H47A 0.9700 . ?
C47 H47B 0.9700 . ?
C47 C48 1.521(12) . ?
C70 H70A 0.9700 . ?
C70 H70B 0.9700 . ?
C70 C69 1.518(13) . ?
C70 C71 1.498(13) . ?
C79 H79A 0.9700 . ?
C79 H79B 0.9700 . ?
C79 C80 1.510(12) . ?
C14 H14 0.9300 . ?
C14 C13 1.376(11) . ?
C4 H4 0.9300 . ?
C29 H29 0.9300 . ?
C22 H22 0.9300 . ?
C22 C21 1.383(13) . ?
C67 H67A 0.9700 . ?
C67 H67B 0.9700 . ?
C67 C68 1.519(13) . ?
C69 H69A 0.9700 . ?
C69 H69B 0.9700 . ?
C48 H48A 0.9600 . ?
C48 H48B 0.9600 . ?
C48 H48C 0.9600 . ?
C20 H20 0.9300 . ?
C20 C21 1.392(14) . ?
C65 H65C 0.9700 . ?
C65 H65D 0.9700 . ?
C65 H65A 0.9700 . ?
C65 H65B 0.9700 . ?
C65 C66 1.468(17) . ?
C65 C1A 1.47(2) . ?
C12 H12 0.9300 . ?
C12 C13 1.399(12) . ?
C41 H41A 0.9600 . ?
C41 H41B 0.9600 . ?
C41 H41C 0.9600 . ?
C75 H75A 0.9700 . ?
C75 H75B 0.9700 . ?
C75 C74 1.536(13) . ?
C75 C76 1.505(15) . ?
C82 H82A 0.9700 . ?
C82 H82B 0.9700 . ?
C82 C83 1.579(16) . ?
C82 C81 1.518(12) . ?
C57 H57A 0.9600 . ?
C57 H57B 0.9600 . ?
C57 H57C 0.9600 . ?
C13 H13 0.9300 . ?
C50 H50A 0.9600 . ?
C50 H50B 0.9600 . ?
C50 H50C 0.9600 . ?
C80 H80A 0.9600 . ?
C80 H80B 0.9600 . ?
C80 H80C 0.9600 . ?
C39 H39A 0.9600 . ?
C39 H39B 0.9600 . ?
C39 H39C 0.9600 . ?
C59 H59A 0.9600 . ?
C59 H59B 0.9600 . ?
C59 H59C 0.9600 . ?
C21 H21 0.9300 . ?
C74 H74A 0.9700 . ?
C74 H74B 0.9700 . ?
C71 H71A 0.9700 . ?
C71 H71B 0.9700 . ?
C71 C72 1.523(15) . ?
C76 H76A 0.9600 . ?
C76 H76B 0.9600 . ?
C76 H76C 0.9600 . ?
C68 H68A 0.9600 . ?
C68 H68B 0.9600 . ?
C68 H68C 0.9600 . ?
C72 H72A 0.9600 . ?
C72 H72B 0.9600 . ?
C72 H72C 0.9600 . ?
C83 H83C 0.9700 . ?
C83 H83D 0.9700 . ?
C83 H83A 0.9700 . ?
C83 H83B 0.9700 . ?
C83 C84 1.40(3) . ?
C83 C1B 1.63(3) . ?
C66 H66A 0.9600 . ?
C66 H66B 0.9600 . ?
C66 H66C 0.9600 . ?
C84 H84A 0.9600 . ?
C84 H84B 0.9600 . ?
C84 H84C 0.9600 . ?
C1A H1AA 0.9600 . ?
C1A H1AB 0.9600 . ?
C1A H1AC 0.9600 . ?
C1B H1BA 0.9600 . ?
C1B H1BB 0.9600 . ?
C1B H1BC 0.9600 . ?
C81 H81A 0.9700 . ?
C81 H81B 0.9700 . ?
